data_4075531
loop_
_publ_author_name
'Bazinet, Patrick'
'Tupper, Karl A.'
'Tilley, T. Don'

_publ_section_title
;
 Octa- and Nonamethylfluorene and an Electron-Rich Permethylfluorenyl
 Ruthenocene Derivative
;
_journal_issue 18
_journal_name_full Organometallics
_journal_page_first 4286
_journal_paper_doi 10.1021/om0603464
_journal_volume 25
_journal_year 2006
_chemical_formula_moiety 'C22 H28'
_chemical_formula_sum 'C22 H28'
_chemical_formula_weight 292.44
_chemical_name_systematic
; 
 ? 
;
_space_group_IT_number 15
_symmetry_cell_setting monoclinic
_symmetry_space_group_name_Hall '-C 2yc'
_symmetry_space_group_name_H-M 'C 1 2/c 1'
_atom_sites_solution_hydrogens geom
_atom_sites_solution_primary direct
_atom_sites_solution_secondary difmap
_audit_creation_method SHELXL-97
_cell_angle_alpha 90.00
_cell_angle_beta 101.06(2)
_cell_angle_gamma 90.00
_cell_formula_units_Z 8
_cell_length_a 23.89(2)
_cell_length_b 9.191(9)
_cell_length_c 15.890(14)
_cell_measurement_reflns_used 9970
_cell_measurement_temperature 157(2)
_cell_measurement_theta_max 22.506
_cell_measurement_theta_min 2.38
_cell_volume 3424(5)
_computing_cell_refinement 'Bruker SMART'
_computing_data_collection 'Bruker SMART'
_computing_data_reduction 'Bruker SHELXTL'
_computing_structure_refinement 'SHELXL-97 (Sheldrick, 1997)'
_computing_structure_solution 'SHELXS-97 (Sheldrick, 1990)'
_diffrn_ambient_temperature 157(2)
_diffrn_measured_fraction_theta_full 0.998
_diffrn_measured_fraction_theta_max 0.998
_diffrn_measurement_device_type 'CCD area detector'
_diffrn_measurement_method 'phi and omega scans'
_diffrn_radiation_monochromator graphite
_diffrn_radiation_source 'fine-focus sealed tube'
_diffrn_radiation_type MoK\a
_diffrn_radiation_wavelength 0.71073
_diffrn_reflns_av_R_equivalents 0.0749
_diffrn_reflns_av_sigmaI/netI 0.0963
_diffrn_reflns_limit_h_max 18
_diffrn_reflns_limit_h_min -26
_diffrn_reflns_limit_k_max 10
_diffrn_reflns_limit_k_min -10
_diffrn_reflns_limit_l_max 17
_diffrn_reflns_limit_l_min -17
_diffrn_reflns_number 7453
_diffrn_reflns_theta_full 23.25
_diffrn_reflns_theta_max 23.25
_diffrn_reflns_theta_min 2.38
_diffrn_standards_decay_% 0
_diffrn_standards_interval_count 0
_diffrn_standards_interval_time 0
_diffrn_standards_number 0
_exptl_absorpt_coefficient_mu 0.063
_exptl_absorpt_correction_T_max 0.997
_exptl_absorpt_correction_T_min 0.910
_exptl_absorpt_correction_type multi-scan
_exptl_absorpt_process_details 'sadabs, 2004'
_exptl_crystal_colour colourless
_exptl_crystal_density_diffrn 1.135
_exptl_crystal_density_method 'not measured'
_exptl_crystal_description block
_exptl_crystal_F_000 1280
_exptl_crystal_size_max 0.25
_exptl_crystal_size_mid 0.11
_exptl_crystal_size_min 0.06
_refine_diff_density_max 0.337
_refine_diff_density_min -0.256
_refine_diff_density_rms 0.058
_refine_ls_extinction_method none
_refine_ls_goodness_of_fit_ref 1.219
_refine_ls_hydrogen_treatment constr
_refine_ls_matrix_type full
_refine_ls_number_parameters 199
_refine_ls_number_reflns 2461
_refine_ls_number_restraints 0
_refine_ls_restrained_S_all 1.219
_refine_ls_R_factor_all 0.1228
_refine_ls_R_factor_gt 0.0762
_refine_ls_shift/su_max 0.000
_refine_ls_shift/su_mean 0.000
_refine_ls_structure_factor_coef Fsqd
_refine_ls_weighting_details 'calc w=1/[\s^2^(Fo^2^)+(0.1212P)^2^+0.0000P] where P=(Fo^2^+2Fc^2^)/3'
_refine_ls_weighting_scheme calc
_refine_ls_wR_factor_gt 0.2175
_refine_ls_wR_factor_ref 0.2476
_reflns_number_gt 1490
_reflns_number_total 2461
_reflns_threshold_expression >2sigma(I)
_cod_data_source_file om0603464si20060418_014636.cif
_cod_data_source_block kat17
_cod_original_sg_symbol_H-M C2/c
_cod_database_code 4075531

loop_
_symmetry_equiv_pos_as_xyz
'x, y, z'
'x, -y, z+1/2'
'x+1/2, y+1/2, z'
'x+1/2, -y+1/2, z+1/2'
'-x, -y, -z'
'-x, y, -z-1/2'
'-x+1/2, -y+1/2, -z'
'-x+1/2, y+1/2, -z-1/2'

loop_
_atom_site_label
_atom_site_type_symbol
_atom_site_fract_x
_atom_site_fract_y
_atom_site_fract_z
_atom_site_U_iso_or_equiv
_atom_site_adp_type
_atom_site_occupancy
_atom_site_symmetry_multiplicity
_atom_site_calc_flag
_atom_site_refinement_flags
C1 C 0.13194(18) 0.2732(4) -0.3253(2) 0.0434(11) Uani 1 1 d .
H1A H 0.1633 0.3427 -0.3234 0.052 Uiso 1 1 calc R
C2 C 0.15164(18) 0.1423(4) -0.2691(3) 0.0427(11) Uani 1 1 d .
C3 C 0.17690(19) 0.1425(4) -0.1838(3) 0.0478(12) Uani 1 1 d .
C4 C 0.19496(18) 0.0081(5) -0.1442(3) 0.0485(12) Uani 1 1 d .
C5 C 0.18948(18) -0.1183(5) -0.1935(3) 0.0479(12) Uani 1 1 d .
C6 C 0.16518(17) -0.1175(4) -0.2819(2) 0.0368(10) Uani 1 1 d .
C7 C 0.14256(16) 0.0138(4) -0.3182(2) 0.0354(10) Uani 1 1 d .
C8 C 0.11430(15) 0.0543(4) -0.4074(2) 0.0327(10) Uani 1 1 d .
C9 C 0.08549(17) -0.0255(4) -0.4778(2) 0.0357(10) Uani 1 1 d .
C10 C 0.06928(17) 0.0467(4) -0.5576(2) 0.0416(11) Uani 1 1 d .
C11 C 0.07817(18) 0.1966(4) -0.5648(3) 0.0438(11) Uani 1 1 d .
C12 C 0.09937(19) 0.2785(4) -0.4907(3) 0.0434(11) Uani 1 1 d .
C13 C 0.11590(17) 0.2066(4) -0.4135(2) 0.0378(10) Uani 1 1 d .
C14 C 0.0797(2) 0.3487(4) -0.3007(3) 0.0606(14) Uani 1 1 d .
H14A H 0.0674 0.4270 -0.3399 0.091 Uiso 1 1 calc R
H14B H 0.0898 0.3866 -0.2435 0.091 Uiso 1 1 calc R
H14C H 0.0492 0.2796 -0.3034 0.091 Uiso 1 1 calc R
C15 C 0.1863(2) 0.2826(5) -0.1339(3) 0.0687(15) Uani 1 1 d .
H15A H 0.2050 0.2624 -0.0761 0.103 Uiso 1 1 calc R
H15B H 0.1503 0.3284 -0.1337 0.103 Uiso 1 1 calc R
H15C H 0.2098 0.3463 -0.1603 0.103 Uiso 1 1 calc R
C16 C 0.2215(2) 0.0024(6) -0.0502(3) 0.0741(16) Uani 1 1 d .
H16A H 0.2218 0.0982 -0.0261 0.111 Uiso 1 1 calc R
H16B H 0.2599 -0.0331 -0.0435 0.111 Uiso 1 1 calc R
H16C H 0.1997 -0.0615 -0.0211 0.111 Uiso 1 1 calc R
C17 C 0.2106(2) -0.2610(5) -0.1510(3) 0.0650(14) Uani 1 1 d .
H17A H 0.2253 -0.2447 -0.0912 0.098 Uiso 1 1 calc R
H17B H 0.2403 -0.2995 -0.1776 0.098 Uiso 1 1 calc R
H17C H 0.1796 -0.3291 -0.1573 0.098 Uiso 1 1 calc R
C18 C 0.1700(2) -0.2531(4) -0.3329(3) 0.0518(12) Uani 1 1 d .
H18A H 0.1865 -0.3296 -0.2950 0.078 Uiso 1 1 calc R
H18B H 0.1938 -0.2342 -0.3740 0.078 Uiso 1 1 calc R
H18C H 0.1327 -0.2821 -0.3623 0.078 Uiso 1 1 calc R
C19 C 0.06457(19) -0.1790(4) -0.4707(3) 0.0470(11) Uani 1 1 d .
H19A H 0.0793 -0.2159 -0.4143 0.071 Uiso 1 1 calc R
H19B H 0.0774 -0.2392 -0.5126 0.071 Uiso 1 1 calc R
H19C H 0.0236 -0.1794 -0.4808 0.071 Uiso 1 1 calc R
C20 C 0.04188(19) -0.0374(5) -0.6353(3) 0.0547(12) Uani 1 1 d .
H20A H 0.0389 -0.1379 -0.6203 0.082 Uiso 1 1 calc R
H20B H 0.0647 -0.0292 -0.6787 0.082 Uiso 1 1 calc R
H20C H 0.0045 0.0009 -0.6567 0.082 Uiso 1 1 calc R
C21 C 0.0586(2) 0.2715(5) -0.6495(3) 0.0621(14) Uani 1 1 d .
H21A H 0.0696 0.3720 -0.6445 0.093 Uiso 1 1 calc R
H21B H 0.0179 0.2646 -0.6656 0.093 Uiso 1 1 calc R
H21C H 0.0759 0.2256 -0.6924 0.093 Uiso 1 1 calc R
C22 C 0.1032(2) 0.4425(4) -0.4957(3) 0.0646(14) Uani 1 1 d .
H22A H 0.1182 0.4809 -0.4397 0.097 Uiso 1 1 calc R
H22B H 0.0659 0.4821 -0.5163 0.097 Uiso 1 1 calc R
H22C H 0.1280 0.4686 -0.5342 0.097 Uiso 1 1 calc R

loop_
_atom_site_aniso_label
_atom_site_aniso_U_11
_atom_site_aniso_U_22
_atom_site_aniso_U_33
_atom_site_aniso_U_23
_atom_site_aniso_U_13
_atom_site_aniso_U_12
C1 0.052(3) 0.035(2) 0.044(3) -0.0109(19) 0.010(2) -0.010(2)
C2 0.042(3) 0.044(2) 0.045(3) -0.009(2) 0.014(2) -0.0078(19)
C3 0.040(3) 0.067(3) 0.038(3) -0.019(2) 0.011(2) -0.011(2)
C4 0.037(3) 0.074(3) 0.034(3) -0.002(2) 0.007(2) -0.004(2)
C5 0.037(3) 0.065(3) 0.043(3) 0.003(2) 0.011(2) -0.001(2)
C6 0.035(2) 0.043(2) 0.032(2) 0.0012(18) 0.0066(19) -0.0032(19)
C7 0.034(2) 0.042(2) 0.032(2) -0.0075(18) 0.0109(19) -0.0070(19)
C8 0.032(2) 0.035(2) 0.032(2) -0.0048(17) 0.0102(18) -0.0049(18)
C9 0.036(2) 0.032(2) 0.042(3) -0.0065(18) 0.015(2) -0.0009(18)
C10 0.036(2) 0.051(3) 0.037(3) -0.009(2) 0.005(2) -0.001(2)
C11 0.041(3) 0.047(2) 0.046(3) 0.009(2) 0.013(2) 0.006(2)
C12 0.047(3) 0.036(2) 0.049(3) -0.002(2) 0.015(2) -0.002(2)
C13 0.040(3) 0.036(2) 0.039(3) -0.0080(19) 0.012(2) -0.0061(18)
C14 0.076(4) 0.044(2) 0.067(3) -0.017(2) 0.030(3) -0.005(2)
C15 0.060(3) 0.086(4) 0.060(3) -0.038(3) 0.012(3) -0.013(3)
C16 0.051(3) 0.125(5) 0.043(3) -0.004(3) 0.002(3) -0.001(3)
C17 0.061(3) 0.075(3) 0.061(3) 0.020(3) 0.015(3) 0.015(3)
C18 0.058(3) 0.045(2) 0.053(3) 0.001(2) 0.011(2) 0.006(2)
C19 0.048(3) 0.036(2) 0.058(3) -0.015(2) 0.013(2) -0.003(2)
C20 0.049(3) 0.066(3) 0.045(3) -0.016(2) 0.001(2) -0.001(2)
C21 0.063(3) 0.070(3) 0.054(3) 0.014(2) 0.012(3) 0.010(3)
C22 0.079(4) 0.039(2) 0.077(3) 0.011(2) 0.018(3) -0.001(2)

loop_
_atom_type_symbol
_atom_type_description
_atom_type_scat_dispersion_real
_atom_type_scat_dispersion_imag
_atom_type_scat_source
C C 0.0033 0.0016 'International Tables Vol C Tables 4.2.6.8 and 6.1.1.4'
H H 0.0000 0.0000 'International Tables Vol C Tables 4.2.6.8 and 6.1.1.4'

loop_
_geom_angle_atom_site_label_1
_geom_angle_atom_site_label_2
_geom_angle_atom_site_label_3
_geom_angle
C13 C1 C2 102.7(3)
C13 C1 C14 110.1(3)
C2 C1 C14 112.5(3)
C13 C1 H1A 110.5
C2 C1 H1A 110.5
C14 C1 H1A 110.5
C3 C2 C7 122.6(4)
C3 C2 C1 127.4(3)
C7 C2 C1 110.0(4)
C2 C3 C4 118.5(4)
C2 C3 C15 120.8(4)
C4 C3 C15 120.7(4)
C5 C4 C3 119.3(4)
C5 C4 C16 120.3(4)
C3 C4 C16 120.3(4)
C4 C5 C6 122.1(4)
C4 C5 C17 118.9(4)
C6 C5 C17 119.0(4)
C7 C6 C5 117.8(3)
C7 C6 C18 123.8(3)
C5 C6 C18 118.2(4)
C6 C7 C2 119.2(4)
C6 C7 C8 132.3(3)
C2 C7 C8 108.0(3)
C9 C8 C13 118.7(3)
C9 C8 C7 133.6(3)
C13 C8 C7 107.5(3)
C8 C9 C10 118.5(3)
C8 C9 C19 123.2(3)
C10 C9 C19 117.9(3)
C11 C10 C9 120.9(3)
C11 C10 C20 119.3(4)
C9 C10 C20 119.8(4)
C10 C11 C12 119.5(3)
C10 C11 C21 119.8(4)
C12 C11 C21 120.3(4)
C13 C12 C11 118.8(4)
C13 C12 C22 120.8(4)
C11 C12 C22 120.3(4)
C12 C13 C8 122.1(3)
C12 C13 C1 127.4(4)
C8 C13 C1 110.2(3)
C1 C14 H14A 109.5
C1 C14 H14B 109.5
H14A C14 H14B 109.5
C1 C14 H14C 109.5
H14A C14 H14C 109.5
H14B C14 H14C 109.5
C3 C15 H15A 109.5
C3 C15 H15B 109.5
H15A C15 H15B 109.5
C3 C15 H15C 109.5
H15A C15 H15C 109.5
H15B C15 H15C 109.5
C4 C16 H16A 109.5
C4 C16 H16B 109.5
H16A C16 H16B 109.5
C4 C16 H16C 109.5
H16A C16 H16C 109.5
H16B C16 H16C 109.5
C5 C17 H17A 109.5
C5 C17 H17B 109.5
H17A C17 H17B 109.5
C5 C17 H17C 109.5
H17A C17 H17C 109.5
H17B C17 H17C 109.5
C6 C18 H18A 109.5
C6 C18 H18B 109.5
H18A C18 H18B 109.5
C6 C18 H18C 109.5
H18A C18 H18C 109.5
H18B C18 H18C 109.5
C9 C19 H19A 109.5
C9 C19 H19B 109.5
H19A C19 H19B 109.5
C9 C19 H19C 109.5
H19A C19 H19C 109.5
H19B C19 H19C 109.5
C10 C20 H20A 109.5
C10 C20 H20B 109.5
H20A C20 H20B 109.5
C10 C20 H20C 109.5
H20A C20 H20C 109.5
H20B C20 H20C 109.5
C11 C21 H21A 109.5
C11 C21 H21B 109.5
H21A C21 H21B 109.5
C11 C21 H21C 109.5
H21A C21 H21C 109.5
H21B C21 H21C 109.5
C12 C22 H22A 109.5
C12 C22 H22B 109.5
H22A C22 H22B 109.5
C12 C22 H22C 109.5
H22A C22 H22C 109.5
H22B C22 H22C 109.5

loop_
_geom_bond_atom_site_label_1
_geom_bond_atom_site_label_2
_geom_bond_distance
C1 C13 1.511(5)
C1 C2 1.519(6)
C1 C14 1.543(6)
C1 H1A 0.9800
C2 C3 1.374(6)
C2 C7 1.409(5)
C3 C4 1.416(6)
C3 C15 1.506(6)
C4 C5 1.393(6)
C4 C16 1.507(6)
C5 C6 1.414(6)
C5 C17 1.516(6)
C6 C7 1.401(5)
C6 C18 1.503(5)
C7 C8 1.495(5)
C8 C9 1.404(5)
C8 C13 1.404(5)
C9 C10 1.417(5)
C9 C19 1.508(5)
C10 C11 1.402(6)
C10 C20 1.497(5)
C11 C12 1.407(6)
C11 C21 1.504(6)
C12 C13 1.382(5)
C12 C22 1.513(6)
C14 H14A 0.9600
C14 H14B 0.9600
C14 H14C 0.9600
C15 H15A 0.9600
C15 H15B 0.9600
C15 H15C 0.9600
C16 H16A 0.9600
C16 H16B 0.9600
C16 H16C 0.9600
C17 H17A 0.9600
C17 H17B 0.9600
C17 H17C 0.9600
C18 H18A 0.9600
C18 H18B 0.9600
C18 H18C 0.9600
C19 H19A 0.9600
C19 H19B 0.9600
C19 H19C 0.9600
C20 H20A 0.9600
C20 H20B 0.9600
C20 H20C 0.9600
C21 H21A 0.9600
C21 H21B 0.9600
C21 H21C 0.9600
C22 H22A 0.9600
C22 H22B 0.9600
C22 H22C 0.9600

loop_
_geom_torsion_atom_site_label_1
_geom_torsion_atom_site_label_2
_geom_torsion_atom_site_label_3
_geom_torsion_atom_site_label_4
_geom_torsion
C13 C1 C2 C3 172.3(4)
C14 C1 C2 C3 -69.4(5)
C13 C1 C2 C7 -5.2(4)
C14 C1 C2 C7 113.1(4)
C7 C2 C3 C4 0.7(6)
C1 C2 C3 C4 -176.6(4)
C7 C2 C3 C15 179.4(4)
C1 C2 C3 C15 2.1(6)
C2 C3 C4 C5 3.5(6)
C15 C3 C4 C5 -175.3(4)
C2 C3 C4 C16 -178.4(4)
C15 C3 C4 C16 2.8(6)
C3 C4 C5 C6 -1.5(6)
C16 C4 C5 C6 -179.6(4)
C3 C4 C5 C17 178.2(4)
C16 C4 C5 C17 0.1(6)
C4 C5 C6 C7 -4.6(6)
C17 C5 C6 C7 175.8(4)
C4 C5 C6 C18 169.9(4)
C17 C5 C6 C18 -9.8(5)
C5 C6 C7 C2 8.6(5)
C18 C6 C7 C2 -165.6(4)
C5 C6 C7 C8 179.9(3)
C18 C6 C7 C8 5.8(6)
C3 C2 C7 C6 -6.8(6)
C1 C2 C7 C6 170.9(3)
C3 C2 C7 C8 179.9(3)
C1 C2 C7 C8 -2.4(4)
C6 C7 C8 C9 22.7(6)
C2 C7 C8 C9 -165.2(4)
C6 C7 C8 C13 -162.2(4)
C2 C7 C8 C13 9.8(4)
C13 C8 C9 C10 12.6(5)
C7 C8 C9 C10 -172.8(4)
C13 C8 C9 C19 -159.7(3)
C7 C8 C9 C19 14.9(6)
C8 C9 C10 C11 -4.4(5)
C19 C9 C10 C11 168.3(3)
C8 C9 C10 C20 176.1(3)
C19 C9 C10 C20 -11.2(5)
C9 C10 C11 C12 -5.0(5)
C20 C10 C11 C12 174.6(4)
C9 C10 C11 C21 -177.8(4)
C20 C10 C11 C21 1.8(5)
C10 C11 C12 C13 5.9(5)
C21 C11 C12 C13 178.7(4)
C10 C11 C12 C22 -173.3(4)
C21 C11 C12 C22 -0.6(6)
C11 C12 C13 C8 2.6(6)
C22 C12 C13 C8 -178.2(4)
C11 C12 C13 C1 -170.9(4)
C22 C12 C13 C1 8.4(6)
C9 C8 C13 C12 -12.0(5)
C7 C8 C13 C12 172.1(3)
C9 C8 C13 C1 162.5(3)
C7 C8 C13 C1 -13.4(4)
C2 C1 C13 C12 -174.3(4)
C14 C1 C13 C12 65.7(5)
C2 C1 C13 C8 11.6(4)
C14 C1 C13 C8 -108.4(4)
